data_7033141
loop_
_publ_author_name
'Adiraju, Venkata A. K.'
'Yousufuddin, Muhammed'
'Rasika Dias, H. V.'

_publ_section_title
;
 Copper(i), silver(i) and gold(i) complexes of N-heterocyclic
 carbene-phosphinidene.
;
_journal_issue 10
_journal_name_full 'Dalton transactions (Cambridge, England : 2003)'
_journal_page_first 4449
_journal_page_last 4454
_journal_paper_doi 10.1039/c4dt03285c
_journal_volume 44
_journal_year 2015
_chemical_formula_moiety 'C27 H29 Au2 Cl2 N2 P'
_chemical_formula_sum 'C27 H29 Au2 Cl2 N2 P'
_chemical_formula_weight 877.32
_chemical_name_systematic
; 
 ? 
;
_space_group_crystal_system monoclinic
_space_group_IT_number 14
_space_group_name_Hall '-P 2ybc'
_space_group_name_H-M_alt 'P 1 21/c 1'
_symmetry_space_group_name_Hall '-P 2ybc'
_symmetry_space_group_name_H-M 'P 1 21/c 1'
_atom_sites_solution_hydrogens geom
_audit_creation_method SHELXL-2014
_cell_angle_alpha 90
_cell_angle_beta 98.0400(19)
_cell_angle_gamma 90
_cell_formula_units_Z 4
_cell_length_a 14.2115(11)
_cell_length_b 11.7065(9)
_cell_length_c 16.6136(13)
_cell_measurement_reflns_used 9926
_cell_measurement_temperature 100(2)
_cell_measurement_theta_max 39.63
_cell_measurement_theta_min 3.03
_cell_volume 2736.8(4)
_computing_cell_refinement 'Bruker SAINT'
_computing_data_collection 'Bruker APEX2'
_computing_data_reduction 'Bruker SAINT'
_computing_molecular_graphics 'Bruker SHELXTL'
_computing_publication_material 'Bruker SHELXTL'
_computing_structure_refinement 'SHELXL-2014 (Sheldrick, 2014)'
_computing_structure_solution 'SHELXS-97 (Sheldrick 2008)'
_diffrn_ambient_temperature 100(2)
_diffrn_measured_fraction_theta_full 0.998
_diffrn_measured_fraction_theta_max 0.999
_diffrn_measurement_device_type 'Bruker D8 Quest'
_diffrn_measurement_method '\f and \w scans'
_diffrn_radiation_type MoK\a
_diffrn_radiation_wavelength 0.71073
_diffrn_reflns_av_R_equivalents 0.0554
_diffrn_reflns_av_unetI/netI 0.0441
_diffrn_reflns_Laue_measured_fraction_full 0.998
_diffrn_reflns_Laue_measured_fraction_max 0.999
_diffrn_reflns_limit_h_max 21
_diffrn_reflns_limit_h_min -21
_diffrn_reflns_limit_k_max 18
_diffrn_reflns_limit_k_min -17
_diffrn_reflns_limit_l_max 25
_diffrn_reflns_limit_l_min -25
_diffrn_reflns_number 48639
_diffrn_reflns_point_group_measured_fraction_full 0.998
_diffrn_reflns_point_group_measured_fraction_max 0.999
_diffrn_reflns_theta_full 25.000
_diffrn_reflns_theta_max 33.141
_diffrn_reflns_theta_min 3.027
_exptl_absorpt_coefficient_mu 10.981
_exptl_absorpt_correction_T_max 0.747
_exptl_absorpt_correction_T_min 0.416
_exptl_absorpt_correction_type numerical
_exptl_absorpt_process_details SADABS
_exptl_crystal_colour colourless
_exptl_crystal_density_diffrn 2.129
_exptl_crystal_description prism
_exptl_crystal_F_000 1648
_exptl_crystal_size_max 0.250
_exptl_crystal_size_mid 0.200
_exptl_crystal_size_min 0.050
_refine_diff_density_max 2.617
_refine_diff_density_min -1.299
_refine_diff_density_rms 0.247
_refine_ls_extinction_method none
_refine_ls_goodness_of_fit_ref 1.057
_refine_ls_hydrogen_treatment constr
_refine_ls_matrix_type full
_refine_ls_number_parameters 313
_refine_ls_number_reflns 10423
_refine_ls_number_restraints 0
_refine_ls_restrained_S_all 1.057
_refine_ls_R_factor_all 0.0506
_refine_ls_R_factor_gt 0.0348
_refine_ls_shift/su_max 0.002
_refine_ls_shift/su_mean 0.000
_refine_ls_structure_factor_coef Fsqd
_refine_ls_weighting_details 'w=1/[\s^2^(Fo^2^)+(0.0500P)^2^] where P=(Fo^2^+2Fc^2^)/3'
_refine_ls_weighting_scheme calc
_refine_ls_wR_factor_gt 0.0838
_refine_ls_wR_factor_ref 0.0905
_reflns_Friedel_coverage 0.000
_reflns_number_gt 8500
_reflns_number_total 10423
_reflns_threshold_expression 'I > 2\s(I)'
_cod_data_source_file c4dt03285c1.cif
_cod_data_source_block rad162_0m_a
_cod_depositor_comments 'Adding full bibliography for 7033139--7033142.cif.'
_cod_database_code 7033141
_shelx_space_group_comment
; 
The symmetry employed for this shelxl refinement is uniquely defined 
by the following loop, which should always be used as a source of 
symmetry information in preference to the above space-group names. 
They are only intended as comments. 
;
_shelx_estimated_absorpt_t_min 0.170
_shelx_estimated_absorpt_t_max 0.610
_shelxl_version_number 2014-3

loop_
_space_group_symop_operation_xyz
'x, y, z'
'-x, y+1/2, -z+1/2'
'-x, -y, -z'
'x, -y-1/2, z-1/2'

loop_
_atom_site_label
_atom_site_type_symbol
_atom_site_fract_x
_atom_site_fract_y
_atom_site_fract_z
_atom_site_U_iso_or_equiv
_atom_site_adp_type
_atom_site_occupancy
_atom_site_site_symmetry_order
_atom_site_calc_flag
_atom_site_refinement_flags_posn
_atom_site_refinement_flags_adp
Au1 Au 0.72675(2) 0.53227(2) 0.88525(2) 0.01283(4) Uani 1 1 d . .
Au2 Au 0.76997(2) 0.23140(2) 0.83499(2) 0.01265(4) Uani 1 1 d . .
P P 0.71419(8) 0.40096(9) 0.78642(6) 0.01156(18) Uani 1 1 d . .
Cl1 Cl 0.73580(8) 0.65319(10) 0.99494(7) 0.0227(2) Uani 1 1 d . .
Cl2 Cl 0.83102(8) 0.05910(9) 0.88373(6) 0.0190(2) Uani 1 1 d . .
N1 N 0.8687(3) 0.5035(3) 0.7210(2) 0.0133(6) Uani 1 1 d . .
N2 N 0.7889(3) 0.3903(3) 0.6333(2) 0.0142(6) Uani 1 1 d . .
C1 C 0.7902(3) 0.4363(3) 0.7086(2) 0.0109(7) Uani 1 1 d . .
C2 C 0.9158(3) 0.4993(4) 0.6535(3) 0.0175(8) Uani 1 1 d . .
H2 H 0.9727 0.5387 0.6468 0.021 Uiso 1 1 calc R U
C3 C 0.8665(3) 0.4294(4) 0.5992(3) 0.0194(8) Uani 1 1 d . .
H3 H 0.8819 0.4102 0.5470 0.023 Uiso 1 1 calc R U
C4 C 0.8962(3) 0.5800(3) 0.7891(2) 0.0126(7) Uani 1 1 d . .
C5 C 0.8566(3) 0.6900(4) 0.7841(3) 0.0170(8) Uani 1 1 d . .
C6 C 0.8825(3) 0.7621(4) 0.8500(3) 0.0175(8) Uani 1 1 d . .
H6 H 0.8579 0.8377 0.8486 0.021 Uiso 1 1 calc R U
C7 C 0.9440(3) 0.7256(4) 0.9185(3) 0.0172(8) Uani 1 1 d . .
C8 C 0.9849(3) 0.6173(4) 0.9186(3) 0.0162(8) Uani 1 1 d . .
H8 H 1.0292 0.5941 0.9638 0.019 Uiso 1 1 calc R U
C9 C 0.9618(3) 0.5420(3) 0.8529(3) 0.0148(8) Uani 1 1 d . .
C10 C 0.7878(4) 0.7282(4) 0.7122(3) 0.0219(9) Uani 1 1 d . .
H10A H 0.7740 0.8097 0.7176 0.033 Uiso 1 1 calc R U
H10B H 0.7287 0.6843 0.7099 0.033 Uiso 1 1 calc R U
H10C H 0.8156 0.7156 0.6622 0.033 Uiso 1 1 calc R U
C11 C 0.9609(3) 0.8015(4) 0.9928(3) 0.0205(9) Uani 1 1 d . .
H11A H 0.9128 0.7855 1.0282 0.031 Uiso 1 1 calc R U
H11B H 0.9565 0.8818 0.9759 0.031 Uiso 1 1 calc R U
H11C H 1.0242 0.7864 1.0224 0.031 Uiso 1 1 calc R U
C12 C 1.0068(3) 0.4257(4) 0.8526(3) 0.0225(9) Uani 1 1 d . .
H12A H 0.9586 0.3669 0.8567 0.034 Uiso 1 1 calc R U
H12B H 1.0573 0.4192 0.8991 0.034 Uiso 1 1 calc R U
H12C H 1.0339 0.4153 0.8021 0.034 Uiso 1 1 calc R U
C13 C 0.7142(3) 0.3245(4) 0.5855(2) 0.0153(8) Uani 1 1 d . .
C14 C 0.6478(3) 0.3879(4) 0.5340(3) 0.0187(8) Uani 1 1 d . .
C15 C 0.5791(3) 0.3262(5) 0.4835(3) 0.0267(10) Uani 1 1 d . .
H15 H 0.5325 0.3666 0.4479 0.032 Uiso 1 1 calc R U
C16 C 0.5768(3) 0.2072(5) 0.4837(3) 0.0255(10) Uani 1 1 d . .
C17 C 0.6447(3) 0.1489(4) 0.5356(3) 0.0214(9) Uani 1 1 d . .
H17 H 0.6425 0.0678 0.5368 0.026 Uiso 1 1 calc R U
C18 C 0.7168(3) 0.2061(4) 0.5867(3) 0.0162(8) Uani 1 1 d . .
C19 C 0.6498(4) 0.5157(4) 0.5328(3) 0.0288(11) Uani 1 1 d . .
H19A H 0.5954 0.5442 0.4955 0.043 Uiso 1 1 calc R U
H19B H 0.7089 0.5417 0.5145 0.043 Uiso 1 1 calc R U
H19C H 0.6466 0.5449 0.5876 0.043 Uiso 1 1 calc R U
C20 C 0.5010(4) 0.1440(5) 0.4280(3) 0.0350(14) Uani 1 1 d . .
H20A H 0.5196 0.0638 0.4242 0.052 Uiso 1 1 calc R U
H20B H 0.4937 0.1787 0.3739 0.052 Uiso 1 1 calc R U
H20C H 0.4406 0.1485 0.4499 0.052 Uiso 1 1 calc R U
C21 C 0.7898(3) 0.1373(4) 0.6394(3) 0.0232(9) Uani 1 1 d . .
H21A H 0.8474 0.1832 0.6535 0.035 Uiso 1 1 calc R U
H21B H 0.8050 0.0687 0.6100 0.035 Uiso 1 1 calc R U
H21C H 0.7647 0.1151 0.6892 0.035 Uiso 1 1 calc R U
C22 C 0.5932(3) 0.3902(4) 0.7326(2) 0.0151(7) Uani 1 1 d . .
C23 C 0.5551(3) 0.2862(4) 0.7049(3) 0.0184(8) Uani 1 1 d . .
H23 H 0.5942 0.2200 0.7098 0.022 Uiso 1 1 calc R U
C24 C 0.4604(3) 0.2769(4) 0.6698(3) 0.0237(10) Uani 1 1 d . .
H24 H 0.4353 0.2054 0.6501 0.028 Uiso 1 1 calc R U
C25 C 0.4033(3) 0.3731(5) 0.6638(3) 0.0256(10) Uani 1 1 d . .
H25 H 0.3383 0.3670 0.6410 0.031 Uiso 1 1 calc R U
C26 C 0.4400(3) 0.4786(4) 0.6910(3) 0.0233(9) Uani 1 1 d . .
H26 H 0.4003 0.5443 0.6867 0.028 Uiso 1 1 calc R U
C27 C 0.5351(3) 0.4875(4) 0.7244(3) 0.0181(8) Uani 1 1 d . .
H27 H 0.5608 0.5598 0.7418 0.022 Uiso 1 1 calc R U

loop_
_atom_site_aniso_label
_atom_site_aniso_U_11
_atom_site_aniso_U_22
_atom_site_aniso_U_33
_atom_site_aniso_U_23
_atom_site_aniso_U_13
_atom_site_aniso_U_12
Au1 0.01258(8) 0.01416(7) 0.01236(7) -0.00090(5) 0.00393(5) -0.00064(5)
Au2 0.01313(8) 0.01130(7) 0.01337(7) 0.00138(5) 0.00128(5) 0.00042(5)
P 0.0129(5) 0.0106(4) 0.0115(4) 0.0001(3) 0.0031(4) 0.0007(3)
Cl1 0.0227(5) 0.0262(5) 0.0207(5) -0.0096(4) 0.0086(4) -0.0060(4)
Cl2 0.0214(5) 0.0137(4) 0.0205(5) 0.0033(3) -0.0019(4) 0.0032(4)
N1 0.0141(16) 0.0139(15) 0.0120(14) 0.0006(12) 0.0022(13) 0.0007(13)
N2 0.0165(17) 0.0140(16) 0.0127(14) -0.0003(12) 0.0043(13) 0.0018(13)
C1 0.0118(17) 0.0090(16) 0.0125(16) 0.0016(12) 0.0040(14) 0.0028(13)
C2 0.018(2) 0.020(2) 0.0160(18) 0.0005(15) 0.0066(16) -0.0013(16)
C3 0.022(2) 0.022(2) 0.0156(18) -0.0011(16) 0.0071(17) -0.0004(17)
C4 0.0117(17) 0.0133(18) 0.0145(17) -0.0036(13) 0.0080(14) -0.0020(13)
C5 0.0163(19) 0.0154(19) 0.0197(19) 0.0006(15) 0.0037(16) -0.0026(15)
C6 0.021(2) 0.0117(18) 0.021(2) -0.0005(14) 0.0068(17) -0.0020(15)
C7 0.018(2) 0.0155(19) 0.0195(19) -0.0053(15) 0.0082(17) -0.0057(15)
C8 0.0122(18) 0.020(2) 0.0162(18) -0.0007(15) 0.0010(15) -0.0017(15)
C9 0.0124(18) 0.0159(19) 0.0164(18) 0.0004(14) 0.0028(15) -0.0011(14)
C10 0.027(2) 0.019(2) 0.018(2) 0.0054(16) -0.0014(18) 0.0046(17)
C11 0.022(2) 0.018(2) 0.023(2) -0.0072(16) 0.0073(18) -0.0059(17)
C12 0.021(2) 0.022(2) 0.024(2) -0.0014(17) 0.0011(18) 0.0053(18)
C13 0.0133(18) 0.021(2) 0.0123(17) -0.0051(14) 0.0049(15) -0.0009(15)
C14 0.0080(17) 0.033(2) 0.0162(18) -0.0008(16) 0.0054(15) 0.0035(16)
C15 0.016(2) 0.046(3) 0.018(2) -0.0029(19) 0.0030(18) 0.006(2)
C16 0.012(2) 0.046(3) 0.019(2) -0.013(2) 0.0040(17) -0.0075(19)
C17 0.018(2) 0.030(2) 0.0181(19) -0.0091(17) 0.0062(17) -0.0023(18)
C18 0.0136(18) 0.0188(19) 0.0173(18) -0.0023(15) 0.0061(16) 0.0014(15)
C19 0.029(3) 0.031(3) 0.026(2) 0.001(2) 0.005(2) 0.013(2)
C20 0.015(2) 0.063(4) 0.026(2) -0.021(2) 0.003(2) -0.010(2)
C21 0.023(2) 0.020(2) 0.026(2) -0.0067(17) 0.0027(19) 0.0013(17)
C22 0.0139(18) 0.0183(19) 0.0139(17) 0.0028(14) 0.0049(15) 0.0024(15)
C23 0.016(2) 0.022(2) 0.0178(19) 0.0025(16) 0.0056(16) -0.0009(16)
C24 0.019(2) 0.030(3) 0.021(2) 0.0025(17) -0.0011(18) -0.0117(18)
C25 0.013(2) 0.043(3) 0.020(2) 0.006(2) -0.0011(17) -0.0042(19)
C26 0.018(2) 0.030(3) 0.022(2) 0.0046(18) 0.0043(18) 0.0087(18)
C27 0.017(2) 0.018(2) 0.0193(19) -0.0006(15) 0.0032(17) 0.0048(16)

loop_
_atom_type_symbol
_atom_type_description
_atom_type_scat_dispersion_real
_atom_type_scat_dispersion_imag
_atom_type_scat_source
C C 0.0033 0.0016 'International Tables Vol C Tables 4.2.6.8 and 6.1.1.4'
H H 0.0000 0.0000 'International Tables Vol C Tables 4.2.6.8 and 6.1.1.4'
N N 0.0061 0.0033 'International Tables Vol C Tables 4.2.6.8 and 6.1.1.4'
P P 0.1023 0.0942 'International Tables Vol C Tables 4.2.6.8 and 6.1.1.4'
Cl Cl 0.1484 0.1585 'International Tables Vol C Tables 4.2.6.8 and 6.1.1.4'
Au Au -2.0133 8.8022 'International Tables Vol C Tables 4.2.6.8 and 6.1.1.4'

loop_
_geom_angle_atom_site_label_1
_geom_angle_atom_site_label_2
_geom_angle_atom_site_label_3
_geom_angle
P Au1 Cl1 174.41(4)
P Au2 Cl2 178.44(4)
C22 P C1 106.03(18)
C22 P Au1 112.28(14)
C1 P Au1 111.47(13)
C22 P Au2 112.04(14)
C1 P Au2 103.78(13)
Au1 P Au2 110.83(4)
C1 N1 C2 109.7(3)
C1 N1 C4 126.9(3)
C2 N1 C4 123.1(4)
C1 N2 C3 109.7(4)
C1 N2 C13 128.8(3)
C3 N2 C13 120.9(3)
N1 C1 N2 105.8(3)
N1 C1 P 125.0(3)
N2 C1 P 128.5(3)
C3 C2 N1 107.5(4)
C3 C2 H2 126.2
N1 C2 H2 126.2
C2 C3 N2 107.3(4)
C2 C3 H3 126.4
N2 C3 H3 126.4
C9 C4 C5 124.3(4)
C9 C4 N1 118.5(4)
C5 C4 N1 117.2(4)
C6 C5 C4 116.7(4)
C6 C5 C10 121.1(4)
C4 C5 C10 122.2(4)
C5 C6 C7 121.4(4)
C5 C6 H6 119.3
C7 C6 H6 119.3
C8 C7 C6 119.4(4)
C8 C7 C11 121.0(4)
C6 C7 C11 119.5(4)
C7 C8 C9 121.1(4)
C7 C8 H8 119.4
C9 C8 H8 119.4
C4 C9 C8 116.9(4)
C4 C9 C12 122.0(4)
C8 C9 C12 121.0(4)
C5 C10 H10A 109.5
C5 C10 H10B 109.5
H10A C10 H10B 109.5
C5 C10 H10C 109.5
H10A C10 H10C 109.5
H10B C10 H10C 109.5
C7 C11 H11A 109.5
C7 C11 H11B 109.5
H11A C11 H11B 109.5
C7 C11 H11C 109.5
H11A C11 H11C 109.5
H11B C11 H11C 109.5
C9 C12 H12A 109.5
C9 C12 H12B 109.5
H12A C12 H12B 109.5
C9 C12 H12C 109.5
H12A C12 H12C 109.5
H12B C12 H12C 109.5
C18 C13 C14 123.7(4)
C18 C13 N2 120.4(4)
C14 C13 N2 115.6(4)
C15 C14 C13 116.6(5)
C15 C14 C19 121.6(4)
C13 C14 C19 121.8(4)
C16 C15 C14 122.1(5)
C16 C15 H15 119.0
C14 C15 H15 119.0
C17 C16 C15 118.7(4)
C17 C16 C20 121.0(5)
C15 C16 C20 120.2(5)
C16 C17 C18 121.9(5)
C16 C17 H17 119.0
C18 C17 H17 119.1
C13 C18 C17 116.8(4)
C13 C18 C21 124.2(4)
C17 C18 C21 119.0(4)
C14 C19 H19A 109.5
C14 C19 H19B 109.5
H19A C19 H19B 109.5
C14 C19 H19C 109.5
H19A C19 H19C 109.5
H19B C19 H19C 109.5
C16 C20 H20A 109.5
C16 C20 H20B 109.5
H20A C20 H20B 109.5
C16 C20 H20C 109.5
H20A C20 H20C 109.5
H20B C20 H20C 109.5
C18 C21 H21A 109.5
C18 C21 H21B 109.5
H21A C21 H21B 109.5
C18 C21 H21C 109.5
H21A C21 H21C 109.5
H21B C21 H21C 109.5
C23 C22 C27 119.0(4)
C23 C22 P 121.4(3)
C27 C22 P 119.5(3)
C22 C23 C24 121.1(4)
C22 C23 H23 119.4
C24 C23 H23 119.4
C25 C24 C23 119.3(4)
C25 C24 H24 120.4
C23 C24 H24 120.4
C24 C25 C26 120.6(4)
C24 C25 H25 119.7
C26 C25 H25 119.7
C27 C26 C25 119.7(4)
C27 C26 H26 120.2
C25 C26 H26 120.2
C26 C27 C22 120.2(4)
C26 C27 H27 119.9
C22 C27 H27 119.9

loop_
_geom_bond_atom_site_label_1
_geom_bond_atom_site_label_2
_geom_bond_distance
Au1 P 2.2380(10)
Au1 Cl1 2.2969(10)
Au2 P 2.2452(10)
Au2 Cl2 2.2979(10)
P C22 1.828(4)
P C1 1.843(4)
N1 C1 1.358(5)
N1 C2 1.385(5)
N1 C4 1.453(5)
N2 C1 1.360(5)
N2 C3 1.386(5)
N2 C13 1.455(5)
C2 C3 1.341(6)
C2 H2 0.9500
C3 H3 0.9500
C4 C9 1.383(6)
C4 C5 1.404(6)
C5 C6 1.392(6)
C5 C10 1.501(6)
C6 C7 1.401(6)
C6 H6 0.9500
C7 C8 1.395(6)
C7 C11 1.512(6)
C8 C9 1.406(6)
C8 H8 0.9500
C9 C12 1.505(6)
C10 H10A 0.9800
C10 H10B 0.9800
C10 H10C 0.9800
C11 H11A 0.9800
C11 H11B 0.9800
C11 H11C 0.9800
C12 H12A 0.9800
C12 H12B 0.9800
C12 H12C 0.9800
C13 C18 1.386(6)
C13 C14 1.397(6)
C14 C15 1.396(7)
C14 C19 1.496(7)
C15 C16 1.393(8)
C15 H15 0.9500
C16 C17 1.381(7)
C16 C20 1.511(7)
C17 C18 1.406(6)
C17 H17 0.9500
C18 C21 1.495(6)
C19 H19A 0.9800
C19 H19B 0.9800
C19 H19C 0.9800
C20 H20A 0.9800
C20 H20B 0.9800
C20 H20C 0.9800
C21 H21A 0.9800
C21 H21B 0.9800
C21 H21C 0.9800
C22 C23 1.384(6)
C22 C27 1.402(6)
C23 C24 1.395(6)
C23 H23 0.9500
C24 C25 1.383(7)
C24 H24 0.9500
C25 C26 1.392(7)
C25 H25 0.9500
C26 C27 1.392(6)
C26 H26 0.9500
C27 H27 0.9500
